data_2019636
loop_
_publ_author_name
'Brennessel, William W.'
'Ellis, John E.'

_publ_section_title
;
 Homoleptic 2,2'-bipyridine metalates(--I) of iron and cobalt, one
 cocrystallized with an anthracene radical anion and the other with
 neutral anthracene
;
_journal_coeditor_code OV3050
_journal_issue 8
_journal_name_full 'Acta Crystallographica Section C'
_journal_page_first 828
_journal_page_last 832
_journal_paper_doi 10.1107/S2053229614017070
_journal_volume 70
_journal_year 2014
_chemical_formula_iupac '[K (C18 H36 N2 O6)] [Co (C10 H8 N2)2], 0.5C14 H10, 2C4 H8 O'
_chemical_formula_moiety 'C18 H36 K N2 O6 +, C20 H16 Co N4 -, 0.5(C14 H10), 2(C4 H8 O)'
_chemical_formula_sum 'C53 H73 Co K N6 O8'
_chemical_formula_weight 1020.20
_chemical_name_common 2225
_chemical_name_systematic
;
([2.2.2]Cryptand)potassium(I) bis(2,2'-bipyridine)cobaltate(--I) anthrancene
hemisolvate tetrahydrofuran disolvate
;
_space_group_crystal_system triclinic
_space_group_IT_number 2
_space_group_name_Hall '-P 1'
_space_group_name_H-M_alt 'P -1'
_symmetry_space_group_name_Hall '-P 1'
_symmetry_space_group_name_H-M 'P -1'
_atom_sites_solution_hydrogens geom
_atom_sites_solution_primary direct
_atom_sites_solution_secondary difmap
_audit_creation_method SHELXL-2014
_cell_angle_alpha 99.1054(13)
_cell_angle_beta 90.8279(14)
_cell_angle_gamma 109.2433(13)
_cell_formula_units_Z 2
_cell_length_a 10.5981(8)
_cell_length_b 14.4323(11)
_cell_length_c 18.4886(15)
_cell_measurement_reflns_used 3379
_cell_measurement_temperature 173(2)
_cell_measurement_theta_max 25.03
_cell_measurement_theta_min 2.32
_cell_volume 2629.5(4)
_computing_cell_refinement 'SAINT (Bruker, 2003)'
_computing_data_collection 'SMART (Bruker, 2003)'
_computing_data_reduction 'SAINT (Bruker, 2003)'
_computing_molecular_graphics 'SHELXTL (Sheldrick, 2008)'
_computing_publication_material 'SHELXTL (Sheldrick, 2008)'
_computing_structure_refinement 'SHELXL2014 (Sheldrick, 2014)'
_computing_structure_solution 'SIR97 (Altomare <i>et al.</i>, 1999)'
_diffrn_ambient_temperature 173(2)
_diffrn_measured_fraction_theta_full 0.999
_diffrn_measured_fraction_theta_max 0.999
_diffrn_measurement_device_type 'Siemens SMART CCD platform'
_diffrn_measurement_method '\w scans'
_diffrn_radiation_type MoK\a
_diffrn_radiation_wavelength 0.71073
_diffrn_reflns_av_R_equivalents 0.0212
_diffrn_reflns_limit_h_max 12
_diffrn_reflns_limit_h_min -12
_diffrn_reflns_limit_k_max 17
_diffrn_reflns_limit_k_min -17
_diffrn_reflns_limit_l_max 22
_diffrn_reflns_limit_l_min -22
_diffrn_reflns_number 26404
_diffrn_reflns_theta_full 25.028
_diffrn_reflns_theta_max 25.031
_diffrn_reflns_theta_min 1.118
_exptl_absorpt_coefficient_mu 0.463
_exptl_absorpt_correction_T_max 0.7452
_exptl_absorpt_correction_T_min 0.6836
_exptl_absorpt_correction_type multi-scan
_exptl_absorpt_process_details '(SADABS; Sheldrick, 2012)'
_exptl_crystal_colour purple-black
_exptl_crystal_density_diffrn 1.289
_exptl_crystal_description rod
_exptl_crystal_F_000 1086
_exptl_crystal_size_max 0.40
_exptl_crystal_size_mid 0.18
_exptl_crystal_size_min 0.12
_refine_diff_density_max 0.312
_refine_diff_density_min -0.221
_refine_ls_extinction_method none
_refine_ls_goodness_of_fit_ref 1.031
_refine_ls_hydrogen_treatment constr
_refine_ls_matrix_type full
_refine_ls_number_parameters 715
_refine_ls_number_reflns 9299
_refine_ls_number_restraints 257
_refine_ls_restrained_S_all 1.034
_refine_ls_R_factor_all 0.0433
_refine_ls_R_factor_gt 0.0310
_refine_ls_shift/su_max 0.002
_refine_ls_shift/su_mean 0.000
_refine_ls_structure_factor_coef Fsqd
_refine_ls_weighting_details 'w=1/[\s^2^(Fo^2^)+(0.0385P)^2^+0.7396P] where P=(Fo^2^+2Fc^2^)/3'
_refine_ls_weighting_scheme calc
_refine_ls_wR_factor_gt 0.0739
_refine_ls_wR_factor_ref 0.0786
_reflns_number_gt 7616
_reflns_number_total 9299
_reflns_threshold_expression I>2\s(I)
_cod_data_source_file ov3050sup1.cif
_cod_data_source_block 2
_cod_database_code 2019636
_cod_database_fobs_code 2019636
_shelx_space_group_comment
;
The symmetry employed for this shelxl refinement is uniquely defined
by the following loop, which should always be used as a source of
symmetry information in preference to the above space-group names.
They are only intended as comments.
;
_shelx_estimated_absorpt_t_min 0.836
_shelx_estimated_absorpt_t_max 0.946
_shelxl_version_number 2.014

loop_
_space_group_symop_operation_xyz
'x, y, z'
'-x, -y, -z'

loop_
_atom_site_type_symbol
_atom_site_label
_atom_site_fract_x
_atom_site_fract_y
_atom_site_fract_z
_atom_site_U_iso_or_equiv
_atom_site_adp_type
_atom_site_calc_flag
_atom_site_occupancy
_atom_site_disorder_assembly
_atom_site_disorder_group
Co Co1 0.79825(2) 0.68786(2) 0.27461(2) 0.02917(7) Uani d 1 . .
N N1 0.73827(14) 0.76779(10) 0.34643(8) 0.0316(3) Uani d 1 . .
N N2 0.94887(14) 0.72689(10) 0.34143(7) 0.0303(3) Uani d 1 . .
N N3 0.70742(14) 0.69375(10) 0.18865(8) 0.0327(3) Uani d 1 . .
N N4 0.80414(14) 0.56819(10) 0.21983(8) 0.0327(3) Uani d 1 . .
C C1 0.61916(18) 0.78591(13) 0.34510(10) 0.0363(4) Uani d 1 . .
H H1A 0.5560 0.7523 0.3045 0.044 Uiso calc 1 . .
C C2 0.5853(2) 0.84865(14) 0.39785(11) 0.0428(5) Uani d 1 . .
H H2A 0.5015 0.8586 0.3933 0.051 Uiso calc 1 . .
C C3 0.6766(2) 0.89921(14) 0.45989(11) 0.0467(5) Uani d 1 . .
H H3A 0.6560 0.9445 0.4970 0.056 Uiso calc 1 . .
C C4 0.7945(2) 0.88103(14) 0.46467(10) 0.0421(5) Uani d 1 . .
H H4A 0.8556 0.9129 0.5064 0.051 Uiso calc 1 . .
C C5 0.82746(18) 0.81573(12) 0.40890(9) 0.0328(4) Uani d 1 . .
C C6 0.94642(18) 0.79272(12) 0.40590(9) 0.0327(4) Uani d 1 . .
C C7 1.0599(2) 0.83344(13) 0.45681(10) 0.0406(5) Uani d 1 . .
H H7A 1.0563 0.8768 0.5005 0.049 Uiso calc 1 . .
C C8 1.1743(2) 0.81149(14) 0.44420(11) 0.0466(5) Uani d 1 . .
H H8A 1.2505 0.8397 0.4782 0.056 Uiso calc 1 . .
C C9 1.17644(19) 0.74547(13) 0.37890(11) 0.0407(4) Uani d 1 . .
H H9A 1.2546 0.7288 0.3684 0.049 Uiso calc 1 . .
C C10 1.06525(17) 0.70633(12) 0.33152(10) 0.0338(4) Uani d 1 . .
H H10A 1.0686 0.6616 0.2886 0.041 Uiso calc 1 . .
C C11 0.66737(17) 0.77004(14) 0.17334(10) 0.0380(4) Uani d 1 . .
H H11A 0.6849 0.8273 0.2103 0.046 Uiso calc 1 . .
C C12 0.60390(19) 0.76895(16) 0.10826(11) 0.0474(5) Uani d 1 . .
H H12A 0.5789 0.8244 0.1008 0.057 Uiso calc 1 . .
C C13 0.57571(19) 0.68474(18) 0.05212(11) 0.0505(5) Uani d 1 . .
H H13A 0.5286 0.6813 0.0071 0.061 Uiso calc 1 . .
C C14 0.61799(18) 0.60868(16) 0.06431(10) 0.0442(5) Uani d 1 . .
H H14A 0.6006 0.5517 0.0270 0.053 Uiso calc 1 . .
C C15 0.68694(16) 0.61284(13) 0.13113(9) 0.0350(4) Uani d 1 . .
C C16 0.74272(17) 0.54251(13) 0.14845(10) 0.0355(4) Uani d 1 . .
C C17 0.7434(2) 0.45519(15) 0.10176(11) 0.0470(5) Uani d 1 . .
H H17A 0.7040 0.4402 0.0530 0.056 Uiso calc 1 . .
C C18 0.7995(2) 0.39217(15) 0.12556(12) 0.0529(6) Uani d 1 . .
H H18A 0.8018 0.3344 0.0936 0.064 Uiso calc 1 . .
C C19 0.85409(19) 0.41464(14) 0.19876(12) 0.0459(5) Uani d 1 . .
H H19A 0.8901 0.3704 0.2176 0.055 Uiso calc 1 . .
C C20 0.85480(17) 0.50058(12) 0.24235(11) 0.0362(4) Uani d 1 . .
H H20A 0.8928 0.5144 0.2914 0.043 Uiso calc 1 . .
K K1 0.20912(4) 0.21094(3) 0.24133(2) 0.02954(9) Uani d 1 . .
N N5 0.10809(15) -0.01034(10) 0.24458(8) 0.0347(3) Uani d 1 . .
N N6 0.31118(14) 0.43454(10) 0.23696(8) 0.0332(3) Uani d 1 . .
O O1 0.38212(12) 0.12138(9) 0.29969(6) 0.0385(3) Uani d 1 . .
O O2 0.46266(12) 0.32999(9) 0.30661(7) 0.0390(3) Uani d 1 . .
O O3 -0.01121(12) 0.13026(9) 0.32558(7) 0.0398(3) Uani d 1 . .
O O4 0.06812(12) 0.33387(8) 0.30799(6) 0.0368(3) Uani d 1 . .
O O5 0.10657(12) 0.07044(9) 0.10631(6) 0.0359(3) Uani d 1 . .
O O6 0.22491(12) 0.27768(9) 0.10430(6) 0.0368(3) Uani d 1 . .
C C21 0.2210(2) -0.04156(13) 0.26402(11) 0.0421(5) Uani d 1 . .
H H21A 0.2712 -0.0488 0.2199 0.051 Uiso calc 1 . .
H H21B 0.1854 -0.1077 0.2790 0.051 Uiso calc 1 . .
C C22 0.3162(2) 0.03021(14) 0.32510(11) 0.0451(5) Uani d 1 . .
H H22A 0.2662 0.0428 0.3682 0.054 Uiso calc 1 . .
H H22B 0.3832 0.0014 0.3401 0.054 Uiso calc 1 . .
C C23 0.4818(2) 0.19048(15) 0.35253(11) 0.0468(5) Uani d 1 . .
H H23A 0.5462 0.1592 0.3672 0.056 Uiso calc 1 . .
H H23B 0.4393 0.2106 0.3969 0.056 Uiso calc 1 . .
C C24 0.55316(19) 0.27983(15) 0.31909(11) 0.0449(5) Uani d 1 . .
H H24A 0.6301 0.3250 0.3526 0.054 Uiso calc 1 . .
H H24B 0.5878 0.2588 0.2721 0.054 Uiso calc 1 . .
C C25 0.52743(18) 0.41829(14) 0.27688(11) 0.0407(4) Uani d 1 . .
H H25A 0.5447 0.4001 0.2250 0.049 Uiso calc 1 . .
H H25B 0.6144 0.4563 0.3048 0.049 Uiso calc 1 . .
C C26 0.43881(18) 0.48103(13) 0.28178(11) 0.0417(5) Uani d 1 . .
H H26A 0.4195 0.4961 0.3337 0.050 Uiso calc 1 . .
H H26B 0.4879 0.5451 0.2662 0.050 Uiso calc 1 . .
C C27 0.0074(2) -0.03195(13) 0.29957(11) 0.0426(5) Uani d 1 . .
H H27A 0.0545 -0.0178 0.3488 0.051 Uiso calc 1 . .
H H27B -0.0461 -0.1038 0.2891 0.051 Uiso calc 1 . .
C C28 -0.08581(19) 0.02676(13) 0.30119(11) 0.0438(5) Uani d 1 . .
H H28A -0.1292 0.0171 0.2515 0.053 Uiso calc 1 . .
H H28B -0.1567 0.0035 0.3350 0.053 Uiso calc 1 . .
C C29 -0.09545(19) 0.18865(14) 0.33696(11) 0.0445(5) Uani d 1 . .
H H29A -0.1607 0.1637 0.3731 0.053 Uiso calc 1 . .
H H29B -0.1459 0.1840 0.2903 0.053 Uiso calc 1 . .
C C30 -0.0116(2) 0.29495(14) 0.36483(11) 0.0459(5) Uani d 1 . .
H H30A -0.0701 0.3347 0.3798 0.055 Uiso calc 1 . .
H H30B 0.0469 0.2987 0.4082 0.055 Uiso calc 1 . .
C C31 0.14815(19) 0.43642(13) 0.33177(10) 0.0395(4) Uani d 1 . .
H H31A 0.2183 0.4417 0.3697 0.047 Uiso calc 1 . .
H H31B 0.0913 0.4744 0.3535 0.047 Uiso calc 1 . .
C C32 0.21215(19) 0.47878(13) 0.26651(10) 0.0388(4) Uani d 1 . .
H H32A 0.1413 0.4675 0.2274 0.047 Uiso calc 1 . .
H H32B 0.2565 0.5516 0.2812 0.047 Uiso calc 1 . .
C C33 0.0463(2) -0.06567(13) 0.17143(10) 0.0403(4) Uani d 1 . .
H H33A -0.0464 -0.0648 0.1664 0.048 Uiso calc 1 . .
H H33B 0.0412 -0.1360 0.1678 0.048 Uiso calc 1 . .
C C34 0.12195(19) -0.02352(13) 0.10919(10) 0.0373(4) Uani d 1 . .
H H34A 0.2180 -0.0149 0.1171 0.045 Uiso calc 1 . .
H H34B 0.0864 -0.0696 0.0623 0.045 Uiso calc 1 . .
C C35 0.16246(18) 0.11078(13) 0.04365(9) 0.0360(4) Uani d 1 . .
H H35A 0.1185 0.0643 -0.0019 0.043 Uiso calc 1 . .
H H35B 0.2594 0.1205 0.0448 0.043 Uiso calc 1 . .
C C36 0.14135(18) 0.20817(13) 0.04478(10) 0.0366(4) Uani d 1 . .
H H36A 0.1650 0.2320 -0.0022 0.044 Uiso calc 1 . .
H H36B 0.0462 0.2006 0.0515 0.044 Uiso calc 1 . .
C C37 0.21844(19) 0.37532(13) 0.10715(10) 0.0383(4) Uani d 1 . .
H H37A 0.1309 0.3773 0.1239 0.046 Uiso calc 1 . .
H H37B 0.2279 0.3939 0.0577 0.046 Uiso calc 1 . .
C C38 0.33039(19) 0.44715(13) 0.15991(10) 0.0391(4) Uani d 1 . .
H H38A 0.4159 0.4378 0.1461 0.047 Uiso calc 1 . .
H H38B 0.3375 0.5161 0.1554 0.047 Uiso calc 1 . .
O O7 0.13286(14) 0.74744(10) 0.04490(8) 0.0533(4) Uani d 1 . .
C C39 0.0381(2) 0.65889(16) 0.06289(14) 0.0586(6) Uani d 1 . .
H H39A -0.0069 0.6124 0.0175 0.070 Uiso calc 1 . .
H H39B -0.0309 0.6756 0.0926 0.070 Uiso calc 1 . .
C C40 0.1144(2) 0.61194(16) 0.10591(13) 0.0561(6) Uani d 1 . .
H H40A 0.1400 0.5605 0.0735 0.067 Uiso calc 1 . .
H H40B 0.0610 0.5813 0.1448 0.067 Uiso calc 1 . .
C C41 0.2363(2) 0.69890(16) 0.13853(12) 0.0544(5) Uani d 1 . .
H H41A 0.2179 0.7349 0.1851 0.065 Uiso calc 1 . .
H H41B 0.3135 0.6770 0.1475 0.065 Uiso calc 1 . .
C C42 0.26071(19) 0.76210(14) 0.07959(12) 0.0459(5) Uani d 1 . .
H H42A 0.3052 0.8332 0.1012 0.055 Uiso calc 1 . .
H H42B 0.3188 0.7418 0.0435 0.055 Uiso calc 1 . .
O O8 0.6164(13) 0.0464(13) 0.1748(6) 0.122(3) Uani d 0.388(3) A 1
C C43 0.5026(11) 0.0357(14) 0.1278(10) 0.076(4) Uani d 0.388(3) A 1
H H43A 0.4318 0.0516 0.1563 0.091 Uiso calc 0.388(3) A 1
H H43B 0.4651 -0.0329 0.0995 0.091 Uiso calc 0.388(3) A 1
C C44 0.5586(9) 0.1101(9) 0.0777(9) 0.085(4) Uani d 0.388(3) A 1
H H44A 0.5752 0.1793 0.1029 0.102 Uiso calc 0.388(3) A 1
H H44B 0.4989 0.0962 0.0327 0.102 Uiso calc 0.388(3) A 1
C C45 0.6877(8) 0.0909(7) 0.0610(4) 0.0563(19) Uani d 0.388(3) A 1
H H45A 0.6721 0.0326 0.0215 0.068 Uiso calc 0.388(3) A 1
H H45B 0.7544 0.1498 0.0461 0.068 Uiso calc 0.388(3) A 1
C C46 0.7330(11) 0.0711(14) 0.1325(6) 0.101(5) Uani d 0.388(3) A 1
H H46A 0.7684 0.0151 0.1238 0.121 Uiso calc 0.388(3) A 1
H H46B 0.8044 0.1309 0.1588 0.121 Uiso calc 0.388(3) A 1
O O8' 0.7052(8) 0.0335(7) 0.1470(7) 0.129(3) Uani d 0.413(3) B 5
C C43' 0.5802(14) 0.0279(15) 0.1804(10) 0.100(4) Uani d 0.413(3) B 5
H H43C 0.5978 0.0696 0.2299 0.120 Uiso calc 0.413(3) B 5
H H43D 0.5290 -0.0417 0.1850 0.120 Uiso calc 0.413(3) B 5
C C44' 0.5049(11) 0.0654(13) 0.1309(10) 0.081(4) Uani d 0.413(3) B 5
H H44C 0.4523 0.1019 0.1593 0.098 Uiso calc 0.413(3) B 5
H H44D 0.4429 0.0096 0.0955 0.098 Uiso calc 0.413(3) B 5
C C45' 0.6087(12) 0.1335(10) 0.0917(10) 0.121(5) Uani d 0.413(3) B 5
H H45C 0.5816 0.1210 0.0386 0.146 Uiso calc 0.413(3) B 5
H H45D 0.6218 0.2040 0.1120 0.146 Uiso calc 0.413(3) B 5
C C46' 0.7346(12) 0.1109(12) 0.1037(10) 0.138(5) Uani d 0.413(3) B 5
H H46C 0.7661 0.0889 0.0560 0.166 Uiso calc 0.413(3) B 5
H H46D 0.8058 0.1711 0.1296 0.166 Uiso calc 0.413(3) B 5
O O8" 0.5137(16) 0.0635(15) 0.0627(9) 0.136(7) Uani d 0.199(3) C 6
C C43" 0.624(2) 0.0295(16) 0.0456(8) 0.105(6) Uani d 0.199(3) C 6
H H43E 0.6504 0.0393 -0.0045 0.126 Uiso calc 0.199(3) C 6
H H43F 0.5990 -0.0423 0.0480 0.126 Uiso calc 0.199(3) C 6
C C44" 0.7370(17) 0.089(2) 0.1009(14) 0.136(6) Uani d 0.199(3) C 6
H H44E 0.7987 0.1463 0.0818 0.163 Uiso calc 0.199(3) C 6
H H44F 0.7883 0.0473 0.1148 0.163 Uiso calc 0.199(3) C 6
C C45" 0.6685(17) 0.1233(15) 0.1652(9) 0.117(7) Uani d 0.199(3) C 6
H H45E 0.6451 0.0742 0.1989 0.140 Uiso calc 0.199(3) C 6
H H45F 0.7262 0.1885 0.1929 0.140 Uiso calc 0.199(3) C 6
C C46" 0.5447(17) 0.1318(15) 0.1305(9) 0.079(5) Uani d 0.199(3) C 6
H H46E 0.4697 0.1144 0.1628 0.095 Uiso calc 0.199(3) C 6
H H46F 0.5612 0.2006 0.1218 0.095 Uiso calc 0.199(3) C 6
C C47 0.34197(17) 0.62250(12) 0.48693(9) 0.0306(4) Uani d 1 . .
H H47A 0.3772 0.6821 0.4673 0.037 Uiso calc 1 . .
C C48 0.21420(17) 0.59539(13) 0.50810(9) 0.0332(4) Uani d 1 . .
H H48A 0.1608 0.6356 0.5025 0.040 Uiso calc 1 . .
C C49 0.16054(17) 0.50724(13) 0.53843(9) 0.0334(4) Uani d 1 . .
H H49A 0.0719 0.4897 0.5539 0.040 Uiso calc 1 . .
C C50 0.23424(16) 0.44747(13) 0.54566(9) 0.0316(4) Uani d 1 . .
H H50A 0.1966 0.3888 0.5661 0.038 Uiso calc 1 . .
C C51 0.36826(16) 0.47229(12) 0.52272(9) 0.0268(3) Uani d 1 . .
C C52 0.44457(16) 0.41122(12) 0.52806(9) 0.0290(4) Uani d 1 . .
H H52A 0.4069 0.3511 0.5468 0.035 Uiso calc 1 . .
C C53 0.57645(16) 0.43707(12) 0.50624(9) 0.0270(4) Uani d 1 . .

loop_
_atom_site_aniso_label
_atom_site_aniso_U_11
_atom_site_aniso_U_22
_atom_site_aniso_U_33
_atom_site_aniso_U_12
_atom_site_aniso_U_13
_atom_site_aniso_U_23
Co1 0.02942(13) 0.02400(12) 0.02744(13) 0.00157(9) 0.00143(9) 0.00138(9)
N1 0.0342(8) 0.0256(7) 0.0299(8) 0.0028(6) 0.0049(6) 0.0054(6)
N2 0.0357(8) 0.0218(7) 0.0281(7) 0.0018(6) 0.0021(6) 0.0060(6)
N3 0.0276(7) 0.0314(8) 0.0315(8) 0.0009(6) 0.0021(6) 0.0029(6)
N4 0.0266(7) 0.0300(8) 0.0329(8) -0.0002(6) 0.0048(6) 0.0014(6)
C1 0.0360(10) 0.0288(9) 0.0389(10) 0.0034(8) 0.0063(8) 0.0070(8)
C2 0.0432(11) 0.0374(10) 0.0478(12) 0.0114(9) 0.0144(9) 0.0108(9)
C3 0.0640(14) 0.0376(11) 0.0374(11) 0.0173(10) 0.0151(10) 0.0020(9)
C4 0.0582(13) 0.0340(10) 0.0285(10) 0.0092(9) 0.0048(9) 0.0027(8)
C5 0.0444(11) 0.0223(8) 0.0251(9) 0.0016(8) 0.0045(8) 0.0056(7)
C6 0.0428(10) 0.0230(8) 0.0274(9) 0.0031(7) 0.0012(8) 0.0079(7)
C7 0.0556(12) 0.0294(9) 0.0300(10) 0.0056(9) -0.0081(9) 0.0049(8)
C8 0.0472(12) 0.0368(11) 0.0485(12) 0.0045(9) -0.0170(10) 0.0093(9)
C9 0.0397(11) 0.0324(10) 0.0481(11) 0.0078(8) -0.0041(9) 0.0114(9)
C10 0.0360(10) 0.0250(9) 0.0375(10) 0.0045(8) 0.0021(8) 0.0097(7)
C11 0.0304(9) 0.0391(10) 0.0392(10) 0.0049(8) 0.0017(8) 0.0069(8)
C12 0.0344(10) 0.0600(13) 0.0470(12) 0.0109(10) 0.0012(9) 0.0178(10)
C13 0.0330(10) 0.0757(15) 0.0326(11) 0.0048(10) -0.0024(8) 0.0101(10)
C14 0.0303(10) 0.0563(12) 0.0322(10) -0.0008(9) 0.0034(8) 0.0007(9)
C15 0.0245(9) 0.0390(10) 0.0285(9) -0.0041(8) 0.0045(7) 0.0003(8)
C16 0.0280(9) 0.0331(9) 0.0334(10) -0.0021(8) 0.0057(7) -0.0020(8)
C17 0.0408(11) 0.0441(12) 0.0404(11) 0.0010(9) 0.0059(9) -0.0099(9)
C18 0.0484(12) 0.0348(11) 0.0628(14) 0.0062(10) 0.0110(11) -0.0124(10)
C19 0.0368(11) 0.0327(10) 0.0621(13) 0.0056(8) 0.0109(10) 0.0026(9)
C20 0.0303(9) 0.0272(9) 0.0451(11) 0.0023(8) 0.0073(8) 0.0045(8)
K1 0.02985(19) 0.02562(18) 0.0305(2) 0.00589(15) 0.00308(15) 0.00460(15)
N5 0.0424(9) 0.0246(7) 0.0333(8) 0.0051(6) 0.0013(7) 0.0069(6)
N6 0.0336(8) 0.0257(7) 0.0366(8) 0.0058(6) 0.0071(6) 0.0037(6)
O1 0.0425(7) 0.0369(7) 0.0332(7) 0.0092(6) -0.0060(6) 0.0074(5)
O2 0.0282(6) 0.0381(7) 0.0456(8) 0.0033(5) 0.0030(6) 0.0091(6)
O3 0.0352(7) 0.0303(7) 0.0475(8) 0.0027(5) 0.0100(6) 0.0057(6)
O4 0.0424(7) 0.0296(6) 0.0358(7) 0.0094(6) 0.0135(6) 0.0029(5)
O5 0.0465(7) 0.0302(6) 0.0311(7) 0.0127(6) 0.0060(6) 0.0059(5)
O6 0.0447(7) 0.0313(7) 0.0327(7) 0.0106(6) -0.0030(6) 0.0059(5)
C21 0.0590(13) 0.0278(9) 0.0415(11) 0.0154(9) 0.0008(9) 0.0102(8)
C22 0.0585(13) 0.0405(11) 0.0397(11) 0.0178(10) -0.0043(9) 0.0149(9)
C23 0.0460(12) 0.0491(12) 0.0421(11) 0.0129(10) -0.0117(9) 0.0064(9)
C24 0.0325(10) 0.0503(12) 0.0465(12) 0.0083(9) -0.0064(9) 0.0051(9)
C25 0.0305(10) 0.0386(10) 0.0432(11) -0.0019(8) 0.0044(8) 0.0077(9)
C26 0.0389(11) 0.0272(9) 0.0472(11) -0.0018(8) 0.0038(9) -0.0001(8)
C27 0.0524(12) 0.0278(9) 0.0402(11) 0.0006(9) 0.0073(9) 0.0121(8)
C28 0.0415(11) 0.0323(10) 0.0464(11) -0.0037(8) 0.0104(9) 0.0085(8)
C29 0.0384(11) 0.0434(11) 0.0491(12) 0.0092(9) 0.0177(9) 0.0089(9)
C30 0.0507(12) 0.0405(11) 0.0449(11) 0.0135(9) 0.0235(10) 0.0051(9)
C31 0.0437(11) 0.0294(9) 0.0423(11) 0.0118(8) 0.0104(9) -0.0024(8)
C32 0.0448(11) 0.0249(9) 0.0468(11) 0.0125(8) 0.0105(9) 0.0040(8)
C33 0.0483(11) 0.0237(9) 0.0404(11) 0.0024(8) -0.0029(9) 0.0027(8)
C34 0.0469(11) 0.0287(9) 0.0335(10) 0.0120(8) -0.0038(8) -0.0008(8)
C35 0.0385(10) 0.0385(10) 0.0273(9) 0.0095(8) 0.0007(8) 0.0027(8)
C36 0.0374(10) 0.0409(10) 0.0296(9) 0.0092(8) -0.0004(8) 0.0099(8)
C37 0.0487(11) 0.0353(10) 0.0365(10) 0.0170(9) 0.0100(9) 0.0152(8)
C38 0.0437(11) 0.0274(9) 0.0461(11) 0.0083(8) 0.0143(9) 0.0134(8)
O7 0.0459(8) 0.0471(8) 0.0723(10) 0.0155(7) 0.0048(7) 0.0263(7)
C39 0.0455(12) 0.0457(12) 0.0814(17) 0.0064(10) -0.0015(11) 0.0217(12)
C40 0.0538(13) 0.0462(12) 0.0670(15) 0.0093(10) 0.0034(11) 0.0226(11)
C41 0.0518(13) 0.0528(13) 0.0578(14) 0.0132(11) 0.0011(11) 0.0169(11)
C42 0.0409(11) 0.0364(10) 0.0591(13) 0.0100(9) 0.0045(10) 0.0107(9)
O8 0.142(8) 0.128(7) 0.086(4) 0.025(7) 0.049(5) 0.024(4)
C43 0.060(4) 0.094(9) 0.071(5) 0.019(4) 0.019(4) 0.017(6)
C44 0.050(7) 0.076(8) 0.114(10) 0.008(6) -0.005(6) -0.003(7)
C45 0.071(5) 0.060(4) 0.044(4) 0.031(4) 0.007(4) 0.007(4)
C46 0.113(10) 0.142(12) 0.064(6) 0.041(8) 0.038(6) 0.063(6)
O8' 0.079(5) 0.129(7) 0.179(9) 0.042(5) 0.035(5) 0.012(6)
C43' 0.079(6) 0.109(7) 0.102(6) 0.020(6) 0.053(5) 0.014(5)
C44' 0.070(5) 0.095(10) 0.065(5) 0.005(5) 0.030(4) 0.018(6)
C45' 0.105(10) 0.082(7) 0.150(11) -0.019(8) 0.036(10) 0.049(8)
C46' 0.105(7) 0.147(9) 0.144(10) 0.012(6) 0.080(7) 0.029(8)
O8" 0.105(13) 0.149(15) 0.132(13) 0.034(11) 0.009(10) -0.022(12)
C43" 0.141(17) 0.117(14) 0.075(11) 0.073(13) 0.036(11) 0.002(11)
C44" 0.106(9) 0.144(12) 0.142(12) 0.016(9) 0.087(9) 0.024(10)
C45" 0.087(12) 0.084(12) 0.137(16) -0.014(10) 0.018(12) -0.014(12)
C46" 0.074(11) 0.074(11) 0.061(10) -0.008(9) -0.001(8) 0.000(9)
C47 0.0324(9) 0.0273(9) 0.0308(9) 0.0084(7) 0.0009(7) 0.0051(7)
C48 0.0333(10) 0.0349(10) 0.0329(9) 0.0152(8) 0.0004(8) 0.0023(8)
C49 0.0243(9) 0.0411(10) 0.0325(9) 0.0091(8) 0.0053(7) 0.0034(8)
C50 0.0287(9) 0.0306(9) 0.0320(9) 0.0038(7) 0.0053(7) 0.0083(7)
C51 0.0261(8) 0.0268(8) 0.0247(8) 0.0049(7) 0.0021(7) 0.0048(7)
C52 0.0304(9) 0.0261(8) 0.0293(9) 0.0060(7) 0.0035(7) 0.0082(7)
C53 0.0276(9) 0.0262(8) 0.0252(8) 0.0062(7) 0.0012(7) 0.0046(7)

loop_
_atom_type_symbol
_atom_type_description
_atom_type_scat_dispersion_real
_atom_type_scat_dispersion_imag
_atom_type_scat_source
C C 0.0033 0.0016 'International Tables Vol C Tables 4.2.6.8 and 6.1.1.4'
H H 0.0000 0.0000 'International Tables Vol C Tables 4.2.6.8 and 6.1.1.4'
N N 0.0061 0.0033 'International Tables Vol C Tables 4.2.6.8 and 6.1.1.4'
O O 0.0106 0.0060 'International Tables Vol C Tables 4.2.6.8 and 6.1.1.4'
K K 0.2009 0.2494 'International Tables Vol C Tables 4.2.6.8 and 6.1.1.4'
Co Co 0.3494 0.9721 'International Tables Vol C Tables 4.2.6.8 and 6.1.1.4'

loop_
_geom_angle_atom_site_label_1
_geom_angle_atom_site_label_2
_geom_angle_atom_site_label_3
_geom_angle_site_symmetry_1
_geom_angle_site_symmetry_3
_geom_angle
_geom_angle_publ_flag
N3 Co1 N1 . . 102.15(6) ?
N3 Co1 N2 . . 153.20(6) y
N1 Co1 N2 . . 83.09(6) y
N3 Co1 N4 . . 83.16(6) y
N1 Co1 N4 . . 156.15(6) y
N2 Co1 N4 . . 102.73(6) ?
C1 N1 C5 . . 116.32(15) ?
C1 N1 Co1 . . 127.86(12) ?
C5 N1 Co1 . . 115.81(12) ?
C10 N2 C6 . . 116.46(15) ?
C10 N2 Co1 . . 127.37(12) ?
C6 N2 Co1 . . 115.85(12) ?
C11 N3 C15 . . 116.26(15) ?
C11 N3 Co1 . . 128.00(12) ?
C15 N3 Co1 . . 115.56(12) ?
C20 N4 C16 . . 116.13(15) ?
C20 N4 Co1 . . 128.02(12) ?
C16 N4 Co1 . . 115.76(12) ?
C2 C1 N1 . . 124.48(18) ?
C2 C1 H1A . . 117.8 ?
N1 C1 H1A . . 117.8 ?
C1 C2 C3 . . 119.28(19) ?
C1 C2 H2A . . 120.4 ?
C3 C2 H2A . . 120.4 ?
C4 C3 C2 . . 118.26(18) ?
C4 C3 H3A . . 120.9 ?
C2 C3 H3A . . 120.9 ?
C3 C4 C5 . . 121.29(18) ?
C3 C4 H4A . . 119.4 ?
C5 C4 H4A . . 119.4 ?
C6 C5 N1 . . 112.55(15) ?
C6 C5 C4 . . 127.12(17) ?
N1 C5 C4 . . 120.31(17) ?
C5 C6 N2 . . 112.67(15) ?
C5 C6 C7 . . 126.90(16) ?
N2 C6 C7 . . 120.28(17) ?
C8 C7 C6 . . 121.15(18) ?
C8 C7 H7A . . 119.4 ?
C6 C7 H7A . . 119.4 ?
C7 C8 C9 . . 118.33(18) ?
C7 C8 H8A . . 120.8 ?
C9 C8 H8A . . 120.8 ?
C10 C9 C8 . . 119.21(18) ?
C10 C9 H9A . . 120.4 ?
C8 C9 H9A . . 120.4 ?
C9 C10 N2 . . 124.56(17) ?
C9 C10 H10A . . 117.7 ?
N2 C10 H10A . . 117.7 ?
C12 C11 N3 . . 124.14(18) ?
C12 C11 H11A . . 117.9 ?
N3 C11 H11A . . 117.9 ?
C11 C12 C13 . . 119.5(2) ?
C11 C12 H12A . . 120.3 ?
C13 C12 H12A . . 120.3 ?
C14 C13 C12 . . 118.16(18) ?
C14 C13 H13A . . 120.9 ?
C12 C13 H13A . . 120.9 ?
C13 C14 C15 . . 121.31(19) ?
C13 C14 H14A . . 119.3 ?
C15 C14 H14A . . 119.3 ?
N3 C15 C16 . . 112.94(15) ?
N3 C15 C14 . . 120.45(18) ?
C16 C15 C14 . . 126.61(17) ?
N4 C16 C15 . . 112.57(15) ?
N4 C16 C17 . . 120.69(18) ?
C15 C16 C17 . . 126.73(18) ?
C18 C17 C16 . . 121.03(19) ?
C18 C17 H17A . . 119.5 ?
C16 C17 H17A . . 119.5 ?
C17 C18 C19 . . 118.39(18) ?
C17 C18 H18A . . 120.8 ?
C19 C18 H18A . . 120.8 ?
C20 C19 C18 . . 119.4(2) ?
C20 C19 H19A . . 120.3 ?
C18 C19 H19A . . 120.3 ?
C19 C20 N4 . . 124.13(19) ?
C19 C20 H20A . . 117.9 ?
N4 C20 H20A . . 117.9 ?
O2 K1 O4 . . 96.52(4) ?
O2 K1 O6 . . 99.43(4) ?
O4 K1 O6 . . 95.87(4) ?
O2 K1 O3 . . 122.29(4) ?
O4 K1 O3 . . 60.26(3) ?
O6 K1 O3 . . 132.34(4) ?
O2 K1 O1 . . 60.00(4) ?
O4 K1 O1 . . 132.66(4) ?
O6 K1 O1 . . 126.36(4) ?
O3 K1 O1 . . 96.17(4) ?
O2 K1 O5 . . 135.91(4) ?
O4 K1 O5 . . 122.06(4) ?
O6 K1 O5 . . 59.44(3) ?
O3 K1 O5 . . 96.87(4) ?
O1 K1 O5 . . 99.64(4) ?
O2 K1 N5 . . 120.09(4) ?
O4 K1 N5 . . 120.23(4) ?
O6 K1 N5 . . 119.44(4) ?
O3 K1 N5 . . 60.34(4) ?
O1 K1 N5 . . 60.32(4) ?
O5 K1 N5 . . 60.25(4) ?
O2 K1 N6 . . 60.10(4) ?
O4 K1 N6 . . 59.95(4) ?
O6 K1 N6 . . 60.19(4) ?
O3 K1 N6 . . 119.89(4) ?
O1 K1 N6 . . 119.84(4) ?
O5 K1 N6 . . 119.39(4) ?
N5 K1 N6 . . 179.63(4) ?
C21 N5 C27 . . 109.62(14) ?
C21 N5 C33 . . 109.29(14) ?
C27 N5 C33 . . 109.38(14) ?
C21 N5 K1 . . 109.31(10) ?
C27 N5 K1 . . 109.60(10) ?
C33 N5 K1 . . 109.64(10) ?
C32 N6 C26 . . 109.79(14) ?
C32 N6 C38 . . 110.31(14) ?
C26 N6 C38 . . 110.45(14) ?
C32 N6 K1 . . 109.34(10) ?
C26 N6 K1 . . 108.90(10) ?
C38 N6 K1 . . 108.00(10) ?
C23 O1 C22 . . 112.27(14) ?
C23 O1 K1 . . 112.18(11) ?
C22 O1 K1 . . 115.34(11) ?
C24 O2 C25 . . 111.23(14) ?
C24 O2 K1 . . 116.38(10) ?
C25 O2 K1 . . 116.16(10) ?
C29 O3 C28 . . 112.06(14) ?
C29 O3 K1 . . 113.34(10) ?
C28 O3 K1 . . 114.84(10) ?
C30 O4 C31 . . 110.94(13) ?
C30 O4 K1 . . 113.84(10) ?
C31 O4 K1 . . 114.99(10) ?
C34 O5 C35 . . 112.29(13) ?
C34 O5 K1 . . 112.03(9) ?
C35 O5 K1 . . 111.76(9) ?
C37 O6 C36 . . 112.19(13) ?
C37 O6 K1 . . 115.01(10) ?
C36 O6 K1 . . 115.52(9) ?
N5 C21 C22 . . 113.55(15) ?
N5 C21 H21A . . 108.9 ?
C22 C21 H21A . . 108.9 ?
N5 C21 H21B . . 108.9 ?
C22 C21 H21B . . 108.9 ?
H21A C21 H21B . . 107.7 ?
O1 C22 C21 . . 108.92(15) ?
O1 C22 H22A . . 109.9 ?
C21 C22 H22A . . 109.9 ?
O1 C22 H22B . . 109.9 ?
C21 C22 H22B . . 109.9 ?
H22A C22 H22B . . 108.3 ?
O1 C23 C24 . . 108.60(15) ?
O1 C23 H23A . . 110.0 ?
C24 C23 H23A . . 110.0 ?
O1 C23 H23B . . 110.0 ?
C24 C23 H23B . . 110.0 ?
H23A C23 H23B . . 108.4 ?
O2 C24 C23 . . 109.00(16) ?
O2 C24 H24A . . 109.9 ?
C23 C24 H24A . . 109.9 ?
O2 C24 H24B . . 109.9 ?
C23 C24 H24B . . 109.9 ?
H24A C24 H24B . . 108.3 ?
O2 C25 C26 . . 109.05(14) ?
O2 C25 H25A . . 109.9 ?
C26 C25 H25A . . 109.9 ?
O2 C25 H25B . . 109.9 ?
C26 C25 H25B . . 109.9 ?
H25A C25 H25B . . 108.3 ?
N6 C26 C25 . . 114.18(15) ?
N6 C26 H26A . . 108.7 ?
C25 C26 H26A . . 108.7 ?
N6 C26 H26B . . 108.7 ?
C25 C26 H26B . . 108.7 ?
H26A C26 H26B . . 107.6 ?
N5 C27 C28 . . 113.94(15) ?
N5 C27 H27A . . 108.8 ?
C28 C27 H27A . . 108.8 ?
N5 C27 H27B . . 108.8 ?
C28 C27 H27B . . 108.8 ?
H27A C27 H27B . . 107.7 ?
O3 C28 C27 . . 109.10(15) ?
O3 C28 H28A . . 109.9 ?
C27 C28 H28A . . 109.9 ?
O3 C28 H28B . . 109.9 ?
C27 C28 H28B . . 109.9 ?
H28A C28 H28B . . 108.3 ?
O3 C29 C30 . . 109.21(16) ?
O3 C29 H29A . . 109.8 ?
C30 C29 H29A . . 109.8 ?
O3 C29 H29B . . 109.8 ?
C30 C29 H29B . . 109.8 ?
H29A C29 H29B . . 108.3 ?
O4 C30 C29 . . 109.00(15) ?
O4 C30 H30A . . 109.9 ?
C29 C30 H30A . . 109.9 ?
O4 C30 H30B . . 109.9 ?
C29 C30 H30B . . 109.9 ?
H30A C30 H30B . . 108.3 ?
O4 C31 C32 . . 108.83(14) ?
O4 C31 H31A . . 109.9 ?
C32 C31 H31A . . 109.9 ?
O4 C31 H31B . . 109.9 ?
C32 C31 H31B . . 109.9 ?
H31A C31 H31B . . 108.3 ?
N6 C32 C31 . . 113.05(15) ?
N6 C32 H32A . . 109.0 ?
C31 C32 H32A . . 109.0 ?
N6 C32 H32B . . 109.0 ?
C31 C32 H32B . . 109.0 ?
H32A C32 H32B . . 107.8 ?
N5 C33 C34 . . 113.22(14) ?
N5 C33 H33A . . 108.9 ?
C34 C33 H33A . . 108.9 ?
N5 C33 H33B . . 108.9 ?
C34 C33 H33B . . 108.9 ?
H33A C33 H33B . . 107.7 ?
O5 C34 C33 . . 108.46(15) ?
O5 C34 H34A . . 110.0 ?
C33 C34 H34A . . 110.0 ?
O5 C34 H34B . . 110.0 ?
C33 C34 H34B . . 110.0 ?
H34A C34 H34B . . 108.4 ?
O5 C35 C36 . . 108.68(14) ?
O5 C35 H35A . . 110.0 ?
C36 C35 H35A . . 110.0 ?
O5 C35 H35B . . 110.0 ?
C36 C35 H35B . . 110.0 ?
H35A C35 H35B . . 108.3 ?
O6 C36 C35 . . 107.88(14) ?
O6 C36 H36A . . 110.1 ?
C35 C36 H36A . . 110.1 ?
O6 C36 H36B . . 110.1 ?
C35 C36 H36B . . 110.1 ?
H36A C36 H36B . . 108.4 ?
O6 C37 C38 . . 108.38(15) ?
O6 C37 H37A . . 110.0 ?
C38 C37 H37A . . 110.0 ?
O6 C37 H37B . . 110.0 ?
C38 C37 H37B . . 110.0 ?
H37A C37 H37B . . 108.4 ?
N6 C38 C37 . . 113.16(14) ?
N6 C38 H38A . . 108.9 ?
C37 C38 H38A . . 108.9 ?
N6 C38 H38B . . 108.9 ?
C37 C38 H38B . . 108.9 ?
H38A C38 H38B . . 107.8 ?
C42 O7 C39 . . 108.73(15) ?
O7 C39 C40 . . 107.27(17) ?
O7 C39 H39A . . 110.3 ?
C40 C39 H39A . . 110.3 ?
O7 C39 H39B . . 110.3 ?
C40 C39 H39B . . 110.3 ?
H39A C39 H39B . . 108.5 ?
C39 C40 C41 . . 103.07(17) ?
C39 C40 H40A . . 111.1 ?
C41 C40 H40A . . 111.2 ?
C39 C40 H40B . . 111.1 ?
C41 C40 H40B . . 111.1 ?
H40A C40 H40B . . 109.1 ?
C42 C41 C40 . . 102.07(17) ?
C42 C41 H41A . . 111.4 ?
C40 C41 H41A . . 111.4 ?
C42 C41 H41B . . 111.4 ?
C40 C41 H41B . . 111.4 ?
H41A C41 H41B . . 109.2 ?
O7 C42 C41 . . 106.77(16) ?
O7 C42 H42A . . 110.4 ?
C41 C42 H42A . . 110.4 ?
O7 C42 H42B . . 110.4 ?
C41 C42 H42B . . 110.4 ?
H42A C42 H42B . . 108.6 ?
C43 O8 C46 . . 107.8(8) ?
O8 C43 C44 . . 103.3(9) ?
O8 C43 H43A . . 111.1 ?
C44 C43 H43A . . 111.1 ?
O8 C43 H43B . . 111.1 ?
C44 C43 H43B . . 111.1 ?
H43A C43 H43B . . 109.1 ?
C43 C44 C45 . . 100.2(8) ?
C43 C44 H44A . . 111.7 ?
C45 C44 H44A . . 111.7 ?
C43 C44 H44B . . 111.7 ?
C45 C44 H44B . . 111.7 ?
H44A C44 H44B . . 109.5 ?
C46 C45 C44 . . 103.3(7) ?
C46 C45 H45A . . 111.1 ?
C44 C45 H45A . . 111.1 ?
C46 C45 H45B . . 111.1 ?
C44 C45 H45B . . 111.1 ?
H45A C45 H45B . . 109.1 ?
O8 C46 C45 . . 106.3(7) ?
O8 C46 H46A . . 110.5 ?
C45 C46 H46A . . 110.5 ?
O8 C46 H46B . . 110.5 ?
C45 C46 H46B . . 110.5 ?
H46A C46 H46B . . 108.7 ?
C46' O8' C43' . . 107.9(8) ?
O8' C43' C44' . . 105.9(9) ?
O8' C43' H43C . . 110.6 ?
C44' C43' H43C . . 110.6 ?
O8' C43' H43D . . 110.6 ?
C44' C43' H43D . . 110.6 ?
H43C C43' H43D . . 108.7 ?
C43' C44' C45' . . 105.5(8) ?
C43' C44' H44C . . 110.6 ?
C45' C44' H44C . . 110.6 ?
C43' C44' H44D . . 110.7 ?
C45' C44' H44D . . 110.6 ?
H44C C44' H44D . . 108.8 ?
C46' C45' C44' . . 105.8(7) ?
C46' C45' H45C . . 110.6 ?
C44' C45' H45C . . 110.6 ?
C46' C45' H45D . . 110.6 ?
C44' C45' H45D . . 110.6 ?
H45C C45' H45D . . 108.7 ?
O8' C46' C45' . . 107.7(8) ?
O8' C46' H46C . . 110.2 ?
C45' C46' H46C . . 110.2 ?
O8' C46' H46D . . 110.2 ?
C45' C46' H46D . . 110.2 ?
H46C C46' H46D . . 108.5 ?
C46" O8" C43" . . 109.9(8) ?
O8" C43" C44" . . 107.1(9) ?
O8" C43" H43E . . 110.3 ?
C44" C43" H43E . . 110.3 ?
O8" C43" H43F . . 110.3 ?
C44" C43" H43F . . 110.3 ?
H43E C43" H43F . . 108.5 ?
C43" C44" C45" . . 103.6(9) ?
C43" C44" H44E . . 111.0 ?
C45" C44" H44E . . 111.0 ?
C43" C44" H44F . . 111.0 ?
C45" C44" H44F . . 111.0 ?
H44E C44" H44F . . 109.0 ?
C46" C45" C44" . . 103.8(10) ?
C46" C45" H45E . . 111.0 ?
C44" C45" H45E . . 111.0 ?
C46" C45" H45F . . 111.0 ?
C44" C45" H45F . . 111.0 ?
H45E C45" H45F . . 109.0 ?
O8" C46" C45" . . 106.2(8) ?
O8" C46" H46E . . 110.5 ?
C45" C46" H46E . . 110.5 ?
O8" C46" H46F . . 110.5 ?
C45" C46" H46F . . 110.5 ?
H46E C46" H46F . . 108.7 ?
C48 C47 C53 . 2_666 121.03(16) ?
C48 C47 H47A . . 119.5 ?
C53 C47 H47A 2_666 . 119.5 ?
C47 C48 C49 . . 120.25(16) ?
C47 C48 H48A . . 119.9 ?
C49 C48 H48A . . 119.9 ?
C50 C49 C48 . . 120.93(16) ?
C50 C49 H49A . . 119.5 ?
C48 C49 H49A . . 119.5 ?
C49 C50 C51 . . 120.57(16) ?
C49 C50 H50A . . 119.7 ?
C51 C50 H50A . . 119.7 ?
C52 C51 C50 . . 121.63(15) ?
C52 C51 C53 . 2_666 120.00(14) ?
C50 C51 C53 . 2_666 118.37(15) ?
C51 C52 C53 . . 121.06(15) ?
C51 C52 H52A . . 119.5 ?
C53 C52 H52A . . 119.5 ?
C52 C53 C47 . 2_666 122.24(15) ?
C52 C53 C51 . 2_666 118.94(15) ?
C47 C53 C51 2_666 2_666 118.81(14) ?

loop_
_geom_bond_atom_site_label_1
_geom_bond_atom_site_label_2
_geom_bond_site_symmetry_2
_geom_bond_distance
_geom_bond_publ_flag
Co1 N3 . 1.8742(14) y
Co1 N1 . 1.8764(14) y
Co1 N2 . 1.8767(14) y
Co1 N4 . 1.8794(14) y
N1 C1 . 1.372(2) ?
N1 C5 . 1.411(2) ?
N2 C10 . 1.369(2) ?
N2 C6 . 1.408(2) ?
N3 C11 . 1.370(2) ?
N3 C15 . 1.405(2) ?
N4 C20 . 1.372(2) ?
N4 C16 . 1.401(2) ?
C1 C2 . 1.358(3) ?
C1 H1A . 0.9500 ?
C2 C3 . 1.422(3) ?
C2 H2A . 0.9500 ?
C3 C4 . 1.363(3) ?
C3 H3A . 0.9500 ?
C4 C5 . 1.412(2) ?
C4 H4A . 0.9500 ?
C5 C6 . 1.405(3) y
C6 C7 . 1.415(2) ?
C7 C8 . 1.365(3) ?
C7 H7A . 0.9500 ?
C8 C9 . 1.420(3) ?
C8 H8A . 0.9500 ?
C9 C10 . 1.360(2) ?
C9 H9A . 0.9500 ?
C10 H10A . 0.9500 ?
C11 C12 . 1.365(3) ?
C11 H11A . 0.9500 ?
C12 C13 . 1.413(3) ?
C12 H12A . 0.9500 ?
C13 C14 . 1.363(3) ?
C13 H13A . 0.9500 ?
C14 C15 . 1.409(3) ?
C14 H14A . 0.9500 ?
C15 C16 . 1.405(3) y
C16 C17 . 1.413(3) ?
C17 C18 . 1.360(3) ?
C17 H17A . 0.9500 ?
C18 C19 . 1.409(3) ?
C18 H18A . 0.9500 ?
C19 C20 . 1.366(3) ?
C19 H19A . 0.9500 ?
C20 H20A . 0.9500 ?
K1 O2 . 2.7993(12) ?
K1 O4 . 2.8300(12) ?
K1 O6 . 2.8377(12) ?
K1 O3 . 2.8499(12) ?
K1 O1 . 2.8536(13) ?
K1 O5 . 2.8968(12) ?
K1 N5 . 3.0262(14) ?
K1 N6 . 3.0618(14) ?
N5 C21 . 1.469(2) ?
N5 C27 . 1.477(2) ?
N5 C33 . 1.478(2) ?
N6 C32 . 1.468(2) ?
N6 C26 . 1.470(2) ?
N6 C38 . 1.473(2) ?
O1 C23 . 1.425(2) ?
O1 C22 . 1.428(2) ?
O2 C24 . 1.415(2) ?
O2 C25 . 1.433(2) ?
O3 C29 . 1.413(2) ?
O3 C28 . 1.434(2) ?
O4 C30 . 1.426(2) ?
O4 C31 . 1.435(2) ?
O5 C34 . 1.427(2) ?
O5 C35 . 1.428(2) ?
O6 C37 . 1.426(2) ?
O6 C36 . 1.428(2) ?
C21 C22 . 1.508(3) ?
C21 H21A . 0.9900 ?
C21 H21B . 0.9900 ?
C22 H22A . 0.9900 ?
C22 H22B . 0.9900 ?
C23 C24 . 1.497(3) ?
C23 H23A . 0.9900 ?
C23 H23B . 0.9900 ?
C24 H24A . 0.9900 ?
C24 H24B . 0.9900 ?
C25 C26 . 1.499(3) ?
C25 H25A . 0.9900 ?
C25 H25B . 0.9900 ?
C26 H26A . 0.9900 ?
C26 H26B . 0.9900 ?
C27 C28 . 1.496(3) ?
C27 H27A . 0.9900 ?
C27 H27B . 0.9900 ?
C28 H28A . 0.9900 ?
C28 H28B . 0.9900 ?
C29 C30 . 1.499(3) ?
C29 H29A . 0.9900 ?
C29 H29B . 0.9900 ?
C30 H30A . 0.9900 ?
C30 H30B . 0.9900 ?
C31 C32 . 1.508(3) ?
C31 H31A . 0.9900 ?
C31 H31B . 0.9900 ?
C32 H32A . 0.9900 ?
C32 H32B . 0.9900 ?
C33 C34 . 1.505(3) ?
C33 H33A . 0.9900 ?
C33 H33B . 0.9900 ?
C34 H34A . 0.9900 ?
C34 H34B . 0.9900 ?
C35 C36 . 1.491(3) ?
C35 H35A . 0.9900 ?
C35 H35B . 0.9900 ?
C36 H36A . 0.9900 ?
C36 H36B . 0.9900 ?
C37 C38 . 1.507(3) ?
C37 H37A . 0.9900 ?
C37 H37B . 0.9900 ?
C38 H38A . 0.9900 ?
C38 H38B . 0.9900 ?
O7 C42 . 1.426(2) ?
O7 C39 . 1.432(2) ?
C39 C40 . 1.503(3) ?
C39 H39A . 0.9900 ?
C39 H39B . 0.9900 ?
C40 C41 . 1.509(3) ?
C40 H40A . 0.9900 ?
C40 H40B . 0.9900 ?
C41 C42 . 1.501(3) ?
C41 H41A . 0.9900 ?
C41 H41B . 0.9900 ?
C42 H42A . 0.9900 ?
C42 H42B . 0.9900 ?
O8 C43 . 1.428(9) ?
O8 C46 . 1.446(8) ?
C43 C44 . 1.508(9) ?
C43 H43A . 0.9900 ?
C43 H43B . 0.9900 ?
C44 C45 . 1.509(9) ?
C44 H44A . 0.9900 ?
C44 H44B . 0.9900 ?
C45 C46 . 1.501(8) ?
C45 H45A . 0.9900 ?
C45 H45B . 0.9900 ?
C46 H46A . 0.9900 ?
C46 H46B . 0.9900 ?
O8' C46' . 1.430(9) ?
O8' C43' . 1.453(9) ?
C43' C44' . 1.479(9) ?
C43' H43C . 0.9900 ?
C43' H43D . 0.9900 ?
C44' C45' . 1.496(8) ?
C44' H44C . 0.9900 ?
C44' H44D . 0.9900 ?
C45' C46' . 1.495(9) ?
C45' H45C . 0.9900 ?
C45' H45D . 0.9900 ?
C46' H46C . 0.9900 ?
C46' H46D . 0.9900 ?
O8" C46" . 1.427(9) ?
O8" C43" . 1.432(9) ?
C43" C44" . 1.492(10) ?
C43" H43E . 0.9900 ?
C43" H43F . 0.9900 ?
C44" C45" . 1.504(9) ?
C44" H44E . 0.9900 ?
C44" H44F . 0.9900 ?
C45" C46" . 1.502(9) ?
C45" H45E . 0.9900 ?
C45" H45F . 0.9900 ?
C46" H46E . 0.9900 ?
C46" H46F . 0.9900 ?
C47 C48 . 1.362(2) y
C47 C53 2_666 1.423(2) y
C47 H47A . 0.9500 ?
C48 C49 . 1.419(2) y
C48 H48A . 0.9500 ?
C49 C50 . 1.360(2) y
C49 H49A . 0.9500 ?
C50 C51 . 1.434(2) y
C50 H50A . 0.9500 ?
C51 C52 . 1.391(2) y
C51 C53 2_666 1.438(2) y
C52 C53 . 1.406(2) y
C52 H52A . 0.9500 ?
C53 C47 2_666 1.423(2) y
C53 C51 2_666 1.438(2) ?

loop_
_geom_torsion_atom_site_label_1
_geom_torsion_atom_site_label_2
_geom_torsion_atom_site_label_3
_geom_torsion_atom_site_label_4
_geom_torsion_site_symmetry_1
_geom_torsion_site_symmetry_4
_geom_torsion
N3 Co1 N1 C1 . . 27.24(15)
N2 Co1 N1 C1 . . -179.42(15)
N4 Co1 N1 C1 . . -73.5(2)
N3 Co1 N1 C5 . . -152.02(11)
N2 Co1 N1 C5 . . 1.32(11)
N4 Co1 N1 C5 . . 107.28(17)
N3 Co1 N2 C10 . . -71.4(2)
N1 Co1 N2 C10 . . -174.72(14)
N4 Co1 N2 C10 . . 28.77(14)
N3 Co1 N2 C6 . . 101.88(16)
N1 Co1 N2 C6 . . -1.45(11)
N4 Co1 N2 C6 . . -157.96(11)
N1 Co1 N3 C11 . . 29.96(15)
N2 Co1 N3 C11 . . -68.9(2)
N4 Co1 N3 C11 . . -173.63(15)
N1 Co1 N3 C15 . . -155.13(11)
N2 Co1 N3 C15 . . 106.04(16)
N4 Co1 N3 C15 . . 1.28(11)
N3 Co1 N4 C20 . . -176.92(15)
N1 Co1 N4 C20 . . -72.3(2)
N2 Co1 N4 C20 . . 29.63(15)
N3 Co1 N4 C16 . . -0.66(11)
N1 Co1 N4 C16 . . 104.00(18)
N2 Co1 N4 C16 . . -154.11(11)
C5 N1 C1 C2 . . 2.5(2)
Co1 N1 C1 C2 . . -176.74(14)
N1 C1 C2 C3 . . -0.8(3)
C1 C2 C3 C4 . . -1.3(3)
C2 C3 C4 C5 . . 1.6(3)
C1 N1 C5 C6 . . 179.71(14)
Co1 N1 C5 C6 . . -0.94(18)
C1 N1 C5 C4 . . -2.1(2)
Co1 N1 C5 C4 . . 177.21(12)
C3 C4 C5 C6 . . 178.02(17)
C3 C4 C5 N1 . . 0.2(3)
N1 C5 C6 N2 . . -0.2(2)
C4 C5 C6 N2 . . -178.23(16)
N1 C5 C6 C7 . . 175.24(16)
C4 C5 C6 C7 . . -2.8(3)
C10 N2 C6 C5 . . 175.33(14)
Co1 N2 C6 C5 . . 1.31(17)
C10 N2 C6 C7 . . -0.5(2)
Co1 N2 C6 C7 . . -174.50(12)
C5 C6 C7 C8 . . -174.02(17)
N2 C6 C7 C8 . . 1.1(3)
C6 C7 C8 C9 . . -0.8(3)
C7 C8 C9 C10 . . -0.2(3)
C8 C9 C10 N2 . . 0.9(3)
C6 N2 C10 C9 . . -0.5(2)
Co1 N2 C10 C9 . . 172.69(13)
C15 N3 C11 C12 . . 3.6(2)
Co1 N3 C11 C12 . . 178.50(14)
N3 C11 C12 C13 . . 0.3(3)
C11 C12 C13 C14 . . -2.5(3)
C12 C13 C14 C15 . . 0.6(3)
C11 N3 C15 C16 . . 173.87(15)
Co1 N3 C15 C16 . . -1.65(18)
C11 N3 C15 C14 . . -5.4(2)
Co1 N3 C15 C14 . . 179.04(12)
C13 C14 C15 N3 . . 3.5(3)
C13 C14 C15 C16 . . -175.70(18)
C20 N4 C16 C15 . . 176.64(14)
Co1 N4 C16 C15 . . -0.08(18)
C20 N4 C16 C17 . . -4.6(2)
Co1 N4 C16 C17 . . 178.72(13)
N3 C15 C16 N4 . . 1.1(2)
C14 C15 C16 N4 . . -179.66(16)
N3 C15 C16 C17 . . -177.63(16)
C14 C15 C16 C17 . . 1.6(3)
N4 C16 C17 C18 . . 2.2(3)
C15 C16 C17 C18 . . -179.15(18)
C16 C17 C18 C19 . . 1.6(3)
C17 C18 C19 C20 . . -3.0(3)
C18 C19 C20 N4 . . 0.5(3)
C16 N4 C20 C19 . . 3.3(2)
Co1 N4 C20 C19 . . 179.50(13)
C27 N5 C21 C22 . . -77.79(19)
C33 N5 C21 C22 . . 162.34(15)
K1 N5 C21 C22 . . 42.36(18)
C23 O1 C22 C21 . . -175.37(16)
K1 O1 C22 C21 . . 54.44(18)
N5 C21 C22 O1 . . -66.8(2)
C22 O1 C23 C24 . . 175.29(16)
K1 O1 C23 C24 . . -52.92(18)
C25 O2 C24 C23 . . 178.00(15)
K1 O2 C24 C23 . . -45.88(18)
O1 C23 C24 O2 . . 66.5(2)
C24 O2 C25 C26 . . -166.36(15)
K1 O2 C25 C26 . . 57.42(17)
C32 N6 C26 C25 . . 157.10(15)
C38 N6 C26 C25 . . -81.03(19)
K1 N6 C26 C25 . . 37.41(17)
O2 C25 C26 N6 . . -64.4(2)
C21 N5 C27 C28 . . 159.76(15)
C33 N5 C27 C28 . . -80.43(18)
K1 N5 C27 C28 . . 39.79(17)
C29 O3 C28 C27 . . -172.82(15)
K1 O3 C28 C27 . . 55.98(17)
N5 C27 C28 O3 . . -65.9(2)
C28 O3 C29 C30 . . 178.01(15)
K1 O3 C29 C30 . . -50.03(18)
C31 O4 C30 C29 . . 178.76(16)
K1 O4 C30 C29 . . -49.66(19)
O3 C29 C30 O4 . . 67.7(2)
C30 O4 C31 C32 . . -170.51(16)
K1 O4 C31 C32 . . 58.51(17)
C26 N6 C32 C31 . . -80.24(18)
C38 N6 C32 C31 . . 157.81(15)
K1 N6 C32 C31 . . 39.18(17)
O4 C31 C32 N6 . . -66.8(2)
C21 N5 C33 C34 . . -79.84(18)
C27 N5 C33 C34 . . 160.15(16)
K1 N5 C33 C34 . . 39.95(18)
C35 O5 C34 C33 . . -173.34(14)
K1 O5 C34 C33 . . 59.93(15)
N5 C33 C34 O5 . . -69.7(2)
C34 O5 C35 C36 . . 179.68(14)
K1 O5 C35 C36 . . -53.44(15)
C37 O6 C36 C35 . . 176.19(14)
K1 O6 C36 C35 . . -49.33(16)
O5 C35 C36 O6 . . 69.47(18)
C36 O6 C37 C38 . . -167.67(14)
K1 O6 C37 C38 . . 57.60(16)
C32 N6 C38 C37 . . -77.09(18)
C26 N6 C38 C37 . . 161.35(15)
K1 N6 C38 C37 . . 42.36(17)
O6 C37 C38 N6 . . -69.15(19)
C42 O7 C39 C40 . . -4.9(2)
O7 C39 C40 C41 . . 24.6(3)
C39 C40 C41 C42 . . -33.6(2)
C39 O7 C42 C41 . . -17.3(2)
C40 C41 C42 O7 . . 31.9(2)
C46 O8 C43 C44 . . -33.0(18)
O8 C43 C44 C45 . . 43.3(14)
C43 C44 C45 C46 . . -37.3(13)
C43 O8 C46 C45 . . 8.8(19)
C44 C45 C46 O8 . . 18.8(15)
C46' O8' C43' C44' . . 26.7(18)
O8' C43' C44' C45' . . -25.9(19)
C43' C44' C45' C46' . . 16(2)
C43' O8' C46' C45' . . -16.8(19)
C44' C45' C46' O8' . . 0(2)
C46" O8" C43" C44" . . -7(3)
O8" C43" C44" C45" . . 24(3)
C43" C44" C45" C46" . . -30(2)
C43" O8" C46" C45" . . -12(3)
C44" C45" C46" O8" . . 27(2)
C53 C47 C48 C49 2_666 . 0.8(3)
C47 C48 C49 C50 . . -1.2(3)
C48 C49 C50 C51 . . 0.0(3)
C49 C50 C51 C52 . . -178.57(16)
C49 C50 C51 C53 . 2_666 1.6(2)
C50 C51 C52 C53 . . -179.18(15)
C53 C51 C52 C53 2_666 . 0.7(3)
C51 C52 C53 C47 . 2_666 178.15(15)
C51 C52 C53 C51 . 2_666 -0.7(3)
